data_4337349
loop_
_publ_author_name
'Kosi\'nska-Kl\"ahn, Magdalena'
'John, Lukasz'
'Dr\;ag-Jarz\;abek, Anna'
'Utko, J\'ozef'
'Petrus, Rafa\/l'
'Jerzykiewicz, Lucjan B.'
'Sobota, Piotr'

_publ_section_title
;
 Transformation of Barium-Titanium Chloro-Alkoxide Compound to BaTiO3
 Nanoparticles by BaCl2 Elimination.
;
_journal_issue 3
_journal_name_full 'Inorganic chemistry'
_journal_page_first 1630
_journal_page_last 1636
_journal_paper_doi 10.1021/ic402987n
_journal_volume 53
_journal_year 2014
_chemical_formula_moiety 'C42 H98 Ba4 Cl4 O29 Ti2'
_chemical_formula_sum 'C42 H98 Ba4 Cl4 O29 Ti2'
_chemical_formula_weight 1854.06
_chemical_name_systematic
;
 ?
;
_space_group_IT_number 2
_symmetry_cell_setting triclinic
_symmetry_Int_Tables_number 2
_symmetry_space_group_name_Hall '-P 1'
_symmetry_space_group_name_H-M 'P -1'
_atom_sites_solution_hydrogens geom
_atom_sites_solution_primary direct
_atom_sites_solution_secondary difmap
_audit_creation_method SHELXL-97
_cell_angle_alpha 107.28(2)
_cell_angle_beta 102.530(10)
_cell_angle_gamma 112.24(2)
_cell_formula_units_Z 1
_cell_length_a 12.377(4)
_cell_length_b 12.681(4)
_cell_length_c 13.374(5)
_cell_measurement_reflns_used 3821
_cell_measurement_temperature 100(2)
_cell_measurement_theta_max 28
_cell_measurement_theta_min 2
_cell_volume 1721.6(11)
_computing_cell_refinement 'Oxford Diffraion software, CrystAlis 1.171.31'
_computing_data_collection 'Oxford Diffraion software, CrystAlis 1.171.31'
_computing_data_reduction 'Oxford Diffraion software, CrystAlis 1.171.31'
_computing_molecular_graphics ' DIAMOND. Version 3.1f. (Brandenburg, K.  2007)'
_computing_publication_material
;
SHELXTL. Version 6.14 (Bruker, 2003)
;
_computing_structure_refinement 'SHELXTL. Version 6.14 (Bruker, 2003)'
_computing_structure_solution 'SHELXTL. Version 6.14 (Bruker, 2003)'
_diffrn_ambient_temperature 100(2)
_diffrn_measured_fraction_theta_full 0.997
_diffrn_measured_fraction_theta_max 0.997
_diffrn_measurement_device_type 'Kuma KM-4 CCD kappa-axis diffractometer'
_diffrn_measurement_method \w
_diffrn_radiation_monochromator graphite
_diffrn_radiation_source 'fine-focus sealed tube'
_diffrn_radiation_type MoK\a
_diffrn_radiation_wavelength 0.71073
_diffrn_reflns_av_R_equivalents 0.0179
_diffrn_reflns_av_sigmaI/netI 0.0171
_diffrn_reflns_limit_h_max 14
_diffrn_reflns_limit_h_min -11
_diffrn_reflns_limit_k_max 15
_diffrn_reflns_limit_k_min -14
_diffrn_reflns_limit_l_max 15
_diffrn_reflns_limit_l_min -15
_diffrn_reflns_number 17635
_diffrn_reflns_theta_full 25.08
_diffrn_reflns_theta_max 25.08
_diffrn_reflns_theta_min 3.01
_exptl_absorpt_coefficient_mu 2.702
_exptl_absorpt_correction_T_max 0.997
_exptl_absorpt_correction_T_min 0.721
_exptl_absorpt_correction_type multi-scan
_exptl_absorpt_process_details
;
CrysAlis RED V1.171.33, Oxford Diffraction Ltd., 2009
Empirical absorption correction using spherical harmonics,
implemented in SCALE3 ABSPACK scaling algorithm.
;
_exptl_crystal_colour colorless
_exptl_crystal_density_diffrn 1.788
_exptl_crystal_density_method 'not measured'
_exptl_crystal_description block
_exptl_crystal_F_000 918
_exptl_crystal_size_max 0.18
_exptl_crystal_size_mid 0.13
_exptl_crystal_size_min 0.09
_refine_diff_density_max 0.879
_refine_diff_density_min -0.358
_refine_diff_density_rms 0.086
_refine_ls_extinction_method none
_refine_ls_goodness_of_fit_ref 1.063
_refine_ls_hydrogen_treatment constr
_refine_ls_matrix_type full
_refine_ls_number_parameters 374
_refine_ls_number_reflns 6081
_refine_ls_number_restraints 0
_refine_ls_restrained_S_all 1.063
_refine_ls_R_factor_all 0.0251
_refine_ls_R_factor_gt 0.0196
_refine_ls_shift/su_max 0.001
_refine_ls_shift/su_mean 0.000
_refine_ls_structure_factor_coef Fsqd
_refine_ls_weighting_details 'calc w=1/[\s^2^(Fo^2^)+(0.0283P)^2^+1.2091P] where P=(Fo^2^+2Fc^2^)/3'
_refine_ls_weighting_scheme calc
_refine_ls_wR_factor_gt 0.0471
_refine_ls_wR_factor_ref 0.0495
_reflns_number_gt 5321
_reflns_number_total 6081
_reflns_threshold_expression >2sigma(I)
_cod_data_source_file ic402987n_si_003.cif
_cod_data_source_block ad13
_cod_depositor_comments
;
The following automatic conversions were performed:

'_symmetry_cell_setting' value 'Triclinic' changed to 'triclinic'
according to
/usr/data/users/saulius/automatic-downloads/current/ACS/lib/dictionaries/cif_core.dic
dictionary named 'cif_core.dic' version 2.4.2 from 2011-04-26.

Automatic conversion script
Id: cif_fix_values 2281 2013-09-26 08:29:07Z andrius 
;
_cod_original_cell_volume 1721.6(10)
_cod_database_code 4337349

loop_
_symmetry_equiv_pos_site_id
_symmetry_equiv_pos_as_xyz
1 x,y,z
2 -x,-y,-z

loop_
_atom_site_label
_atom_site_type_symbol
_atom_site_fract_x
_atom_site_fract_y
_atom_site_fract_z
_atom_site_U_iso_or_equiv
_atom_site_adp_type
_atom_site_occupancy
_atom_site_symmetry_multiplicity
_atom_site_calc_flag
_atom_site_refinement_flags
Ba1 Ba -0.083026(14) 0.654208(14) 0.153545(12) 0.01418(5) Uani 1 1 d .
Ba2 Ba 0.138086(13) 0.470040(14) 0.204377(12) 0.01314(5) Uani 1 1 d .
Ti1 Ti 0.14910(4) 0.65154(4) 0.03652(4) 0.01192(10) Uani 1 1 d .
Cl2 Cl 0.28547(7) 0.32073(7) 0.19038(6) 0.02444(15) Uani 1 1 d .
Cl1 Cl -0.05412(7) 0.74238(7) 0.40211(6) 0.02440(15) Uani 1 1 d .
O71 O 0.29236(16) 0.79312(17) 0.07018(15) 0.0161(4) Uani 1 1 d .
C71 C 0.4121(3) 0.8800(3) 0.0836(2) 0.0210(6) Uani 1 1 d .
H71A H 0.4202 0.8603 0.0091 0.025 Uiso 1 1 calc R
H71B H 0.4765 0.8702 0.1330 0.025 Uiso 1 1 calc R
C72 C 0.4385(3) 1.0143(3) 0.1335(2) 0.0255(7) Uani 1 1 d .
H72A H 0.5156 1.0686 0.1260 0.031 Uiso 1 1 calc R
H72B H 0.3677 1.0226 0.0920 0.031 Uiso 1 1 calc R
O70 O 0.45456(19) 1.05337(18) 0.24889(16) 0.0251(5) Uani 1 1 d .
C73 C 0.4833(3) 1.1816(3) 0.2976(3) 0.0374(8) Uani 1 1 d .
H73A H 0.5034 1.2099 0.3791 0.056 Uiso 1 1 calc R
H73B H 0.4106 1.1905 0.2634 0.056 Uiso 1 1 calc R
H73C H 0.5558 1.2327 0.2838 0.056 Uiso 1 1 calc R
O11 O 0.03457(16) 0.72706(16) 0.01774(15) 0.0143(4) Uani 1 1 d .
C11 C 0.0577(3) 0.8499(2) 0.0307(2) 0.0180(6) Uani 1 1 d .
H11A H -0.0239 0.8483 0.0020 0.022 Uiso 1 1 calc R
H11B H 0.1054 0.8742 -0.0165 0.022 Uiso 1 1 calc R
C12 C 0.1302(3) 0.9492(3) 0.1512(2) 0.0207(6) Uani 1 1 d .
H12A H 0.2152 0.9574 0.1789 0.025 Uiso 1 1 calc R
H12B H 0.1398 1.0313 0.1541 0.025 Uiso 1 1 calc R
O10 O 0.06415(18) 0.91473(18) 0.22198(16) 0.0214(4) Uani 1 1 d .
C13 C 0.1262(3) 1.0084(3) 0.3361(2) 0.0241(6) Uani 1 1 d .
H13A H 0.1278 1.0869 0.3380 0.036 Uiso 1 1 calc R
H13B H 0.2126 1.0226 0.3659 0.036 Uiso 1 1 calc R
H13C H 0.0808 0.9798 0.3823 0.036 Uiso 1 1 calc R
O1 O 0.0000 0.5000 0.0000 0.0143(5) Uani 1 2 d S
O21 O 0.23663(16) 0.54755(17) 0.04764(14) 0.0143(4) Uani 1 1 d .
C21 C 0.3653(2) 0.5778(3) 0.0727(2) 0.0165(6) Uani 1 1 d .
H21A H 0.3773 0.5107 0.0886 0.020 Uiso 1 1 calc R
H21B H 0.4172 0.6567 0.1423 0.020 Uiso 1 1 calc R
C22 C 0.4130(2) 0.5934(3) -0.0194(2) 0.0185(6) Uani 1 1 d .
H22A H 0.4152 0.6693 -0.0274 0.022 Uiso 1 1 calc R
H22B H 0.4997 0.6047 0.0010 0.022 Uiso 1 1 calc R
O20 O 0.33371(17) 0.48632(18) -0.12390(15) 0.0199(4) Uani 1 1 d .
C23 C 0.3790(3) 0.4949(3) -0.2123(2) 0.0231(6) Uani 1 1 d .
H23A H 0.3198 0.4214 -0.2832 0.035 Uiso 1 1 calc R
H23B H 0.4615 0.4979 -0.1936 0.035 Uiso 1 1 calc R
H23C H 0.3867 0.5713 -0.2208 0.035 Uiso 1 1 calc R
O31 O 0.10959(16) 0.58355(17) -0.13070(14) 0.0143(4) Uani 1 1 d .
C31 C 0.1793(2) 0.6399(3) -0.1891(2) 0.0172(6) Uani 1 1 d .
H31A H 0.1516 0.5761 -0.2664 0.021 Uiso 1 1 calc R
H31B H 0.2695 0.6681 -0.1501 0.021 Uiso 1 1 calc R
C32 C 0.1646(2) 0.7502(3) -0.1968(2) 0.0177(6) Uani 1 1 d .
H32A H 0.2010 0.8192 -0.1206 0.021 Uiso 1 1 calc R
H32B H 0.2092 0.7815 -0.2434 0.021 Uiso 1 1 calc R
O30 O 0.03383(17) 0.70959(18) -0.24685(16) 0.0202(4) Uani 1 1 d .
C33 C 0.0072(3) 0.7995(3) -0.2753(3) 0.0237(6) Uani 1 1 d .
H33A H -0.0835 0.7708 -0.2993 0.036 Uiso 1 1 calc R
H33B H 0.0348 0.8090 -0.3369 0.036 Uiso 1 1 calc R
H33C H 0.0519 0.8805 -0.2092 0.036 Uiso 1 1 calc R
O41 O 0.16486(16) 0.69248(17) 0.19722(14) 0.0143(4) Uani 1 1 d .
C41 C 0.2578(2) 0.8004(2) 0.2962(2) 0.0164(6) Uani 1 1 d .
H41A H 0.2272 0.8038 0.3591 0.020 Uiso 1 1 calc R
H41B H 0.2692 0.8763 0.2835 0.020 Uiso 1 1 calc R
C42 C 0.3839(2) 0.8028(2) 0.3306(2) 0.0188(6) Uani 1 1 d .
H42A H 0.4200 0.8087 0.2720 0.023 Uiso 1 1 calc R
H42B H 0.4428 0.8771 0.4023 0.023 Uiso 1 1 calc R
O40 O 0.36773(17) 0.69103(18) 0.34425(16) 0.0205(4) Uani 1 1 d .
C43 C 0.4838(3) 0.6900(3) 0.3832(3) 0.0254(7) Uani 1 1 d .
H43A H 0.5387 0.7616 0.4563 0.038 Uiso 1 1 calc R
H43B H 0.5248 0.6959 0.3286 0.038 Uiso 1 1 calc R
H43C H 0.4678 0.6118 0.3913 0.038 Uiso 1 1 calc R
O50 O -0.2905(2) 0.9613(2) 0.25046(19) 0.0353(5) Uani 1 1 d .
C52 C -0.2481(3) 0.8728(3) 0.2164(3) 0.0274(7) Uani 1 1 d .
H52A H -0.3006 0.7947 0.2215 0.033 Uiso 1 1 calc R
H52B H -0.1599 0.9067 0.2664 0.033 Uiso 1 1 calc R
C51 C -0.2570(3) 0.8455(3) 0.0971(3) 0.0262(7) Uani 1 1 d .
H51A H -0.3417 0.8253 0.0496 0.031 Uiso 1 1 calc R
H51B H -0.1942 0.9202 0.0941 0.031 Uiso 1 1 calc R
O51 O -0.23409(18) 0.74239(19) 0.05561(17) 0.0245(4) Uani 1 1 d .
C53 C -0.2719(3) 1.0054(3) 0.3668(3) 0.0379(8) Uani 1 1 d .
H53A H -0.3147 1.0559 0.3828 0.057 Uiso 1 1 calc R
H53B H -0.1817 1.0571 0.4122 0.057 Uiso 1 1 calc R
H53C H -0.3066 0.9337 0.3855 0.057 Uiso 1 1 calc R
O60 O 0.25184(18) 0.49141(19) 0.43890(16) 0.0224(4) Uani 1 1 d .
C62 C 0.1940(3) 0.5295(3) 0.5136(2) 0.0237(6) Uani 1 1 d .
H62A H 0.2493 0.5589 0.5925 0.028 Uiso 1 1 calc R
H62B H 0.1132 0.4572 0.4972 0.028 Uiso 1 1 calc R
C61 C 0.1710(3) 0.6335(3) 0.4996(2) 0.0248(6) Uani 1 1 d .
H61A H 0.1339 0.6618 0.5538 0.030 Uiso 1 1 calc R
H61B H 0.2520 0.7057 0.5162 0.030 Uiso 1 1 calc R
O61 O 0.08803(19) 0.59210(19) 0.38753(16) 0.0240(4) Uani 1 1 d .
C63 C 0.3147(3) 0.4287(3) 0.4764(3) 0.0288(7) Uani 1 1 d .
H63A H 0.3864 0.4882 0.5474 0.043 Uiso 1 1 calc R
H63B H 0.3448 0.3944 0.4192 0.043 Uiso 1 1 calc R
H63C H 0.2563 0.3602 0.4884 0.043 Uiso 1 1 calc R

loop_
_atom_site_aniso_label
_atom_site_aniso_U_11
_atom_site_aniso_U_22
_atom_site_aniso_U_33
_atom_site_aniso_U_23
_atom_site_aniso_U_13
_atom_site_aniso_U_12
Ba1 0.01366(8) 0.01650(9) 0.01444(8) 0.00839(7) 0.00606(6) 0.00723(7)
Ba2 0.01265(8) 0.01480(9) 0.01410(8) 0.00883(7) 0.00522(6) 0.00633(7)
Ti1 0.0111(2) 0.0134(2) 0.0127(2) 0.00796(19) 0.00488(18) 0.00504(19)
Cl2 0.0277(4) 0.0309(4) 0.0260(4) 0.0163(3) 0.0125(3) 0.0201(3)
Cl1 0.0284(4) 0.0259(4) 0.0182(3) 0.0099(3) 0.0090(3) 0.0116(3)
O71 0.0135(9) 0.0165(9) 0.0180(9) 0.0101(8) 0.0065(8) 0.0045(8)
C71 0.0160(14) 0.0212(15) 0.0215(14) 0.0106(12) 0.0090(11) 0.0025(12)
C72 0.0204(15) 0.0237(16) 0.0248(15) 0.0130(13) 0.0064(12) 0.0021(13)
O70 0.0288(11) 0.0208(11) 0.0222(10) 0.0076(9) 0.0094(9) 0.0096(9)
C73 0.0362(19) 0.0240(17) 0.0385(19) 0.0031(15) 0.0083(15) 0.0120(15)
O11 0.0155(9) 0.0134(9) 0.0167(9) 0.0091(8) 0.0063(7) 0.0070(8)
C11 0.0209(14) 0.0160(14) 0.0211(14) 0.0120(12) 0.0084(12) 0.0093(12)
C12 0.0225(14) 0.0167(14) 0.0245(15) 0.0117(12) 0.0084(12) 0.0086(12)
O10 0.0235(10) 0.0188(10) 0.0195(10) 0.0072(8) 0.0079(8) 0.0086(9)
C13 0.0314(16) 0.0200(15) 0.0194(14) 0.0053(12) 0.0067(12) 0.0144(13)
O1 0.0147(13) 0.0176(13) 0.0148(12) 0.0092(11) 0.0070(10) 0.0090(11)
O21 0.0126(9) 0.0192(9) 0.0151(9) 0.0099(8) 0.0064(7) 0.0085(8)
C21 0.0107(12) 0.0215(14) 0.0182(13) 0.0096(12) 0.0043(11) 0.0081(11)
C22 0.0143(13) 0.0210(14) 0.0200(14) 0.0095(12) 0.0061(11) 0.0077(12)
O20 0.0164(9) 0.0246(11) 0.0171(9) 0.0095(8) 0.0084(8) 0.0065(8)
C23 0.0206(14) 0.0350(17) 0.0195(14) 0.0139(13) 0.0120(12) 0.0145(13)
O31 0.0125(9) 0.0191(10) 0.0144(9) 0.0106(8) 0.0063(7) 0.0069(8)
C31 0.0151(13) 0.0243(15) 0.0178(13) 0.0129(12) 0.0108(11) 0.0090(12)
C32 0.0139(13) 0.0206(14) 0.0180(13) 0.0114(12) 0.0058(11) 0.0052(11)
O30 0.0147(9) 0.0190(10) 0.0284(10) 0.0161(9) 0.0051(8) 0.0064(8)
C33 0.0241(15) 0.0206(15) 0.0284(16) 0.0166(13) 0.0055(12) 0.0099(13)
O41 0.0138(9) 0.0160(9) 0.0130(9) 0.0073(8) 0.0045(7) 0.0063(8)
C41 0.0198(14) 0.0127(13) 0.0150(13) 0.0049(11) 0.0051(11) 0.0075(11)
C42 0.0182(14) 0.0151(14) 0.0177(13) 0.0085(11) 0.0035(11) 0.0033(11)
O40 0.0154(10) 0.0212(10) 0.0269(10) 0.0150(9) 0.0048(8) 0.0084(8)
C43 0.0181(14) 0.0334(17) 0.0274(16) 0.0175(14) 0.0057(12) 0.0129(13)
O50 0.0330(12) 0.0334(13) 0.0317(12) 0.0044(10) 0.0062(10) 0.0184(11)
C52 0.0250(16) 0.0274(17) 0.0336(17) 0.0138(14) 0.0110(14) 0.0154(14)
C51 0.0281(16) 0.0165(15) 0.0273(16) 0.0082(13) 0.0030(13) 0.0089(13)
O51 0.0264(11) 0.0270(11) 0.0262(11) 0.0139(9) 0.0097(9) 0.0165(9)
C53 0.0334(18) 0.0346(19) 0.0352(18) 0.0073(16) 0.0149(15) 0.0103(16)
O60 0.0252(11) 0.0295(11) 0.0194(10) 0.0149(9) 0.0099(8) 0.0152(9)
C62 0.0267(15) 0.0263(16) 0.0173(14) 0.0105(12) 0.0095(12) 0.0101(13)
C61 0.0270(16) 0.0294(17) 0.0162(14) 0.0090(13) 0.0044(12) 0.0140(14)
O61 0.0279(11) 0.0281(11) 0.0146(9) 0.0082(9) 0.0071(8) 0.0129(9)
C63 0.0304(17) 0.0368(18) 0.0252(16) 0.0176(14) 0.0094(13) 0.0188(15)

loop_
_atom_type_symbol
_atom_type_description
_atom_type_scat_dispersion_real
_atom_type_scat_dispersion_imag
_atom_type_scat_source
C C 0.0033 0.0016 'International Tables Vol C Tables 4.2.6.8 and 6.1.1.4'
H H 0.0000 0.0000 'International Tables Vol C Tables 4.2.6.8 and 6.1.1.4'
O O 0.0106 0.0060 'International Tables Vol C Tables 4.2.6.8 and 6.1.1.4'
Cl Cl 0.1484 0.1585 'International Tables Vol C Tables 4.2.6.8 and 6.1.1.4'
Ti Ti 0.2776 0.4457 'International Tables Vol C Tables 4.2.6.8 and 6.1.1.4'
Ba Ba -0.3244 2.2819 'International Tables Vol C Tables 4.2.6.8 and 6.1.1.4'

loop_
_geom_angle_atom_site_label_1
_geom_angle_atom_site_label_2
_geom_angle_atom_site_label_3
_geom_angle
_geom_angle_site_symmetry_1
_geom_angle_site_symmetry_3
_geom_angle_publ_flag
Cl1 Ba1 O1 137.01(3) . . yes
Cl1 Ba1 O10 81.92(5) . . yes
Cl1 Ba1 O11 140.59(5) . . yes
Cl1 Ba1 O41 94.74(4) . . yes
Cl1 Ba1 O51 105.89(5) . . yes
Cl1 Ba1 O20 81.32(5) . 2_565 yes
Cl1 Ba1 O21 139.37(5) . 2_565 yes
Cl1 Ba1 O31 94.10(4) . 2_565 yes
O1 Ba1 O10 112.34(5) . . yes
O1 Ba1 O11 55.17(5) . . yes
O1 Ba1 O41 54.36(4) . . yes
O1 Ba1 O51 117.07(5) . . yes
O1 Ba1 O20 111.53(5) . 2_565 yes
O1 Ba1 O21 54.40(5) . 2_565 yes
O1 Ba1 O31 53.94(4) . 2_565 yes
O10 Ba1 O11 62.56(6) . . yes
O10 Ba1 O41 75.36(7) . . yes
O10 Ba1 O51 71.40(7) . . yes
O10 Ba1 O20 130.62(7) . 2_565 yes
O10 Ba1 O21 135.19(6) . 2_565 yes
O10 Ba1 O31 152.07(7) . 2_565 yes
O11 Ba1 O41 61.61(6) . . yes
O11 Ba1 O51 79.66(7) . . yes
O11 Ba1 O20 134.44(6) . 2_565 yes
O11 Ba1 O21 79.97(6) . 2_565 yes
O11 Ba1 O31 109.10(6) . 2_565 yes
O41 Ba1 O51 137.47(7) . . yes
O20 Ba1 O41 152.09(7) 2_565 . yes
O21 Ba1 O41 108.76(6) 2_565 . yes
O31 Ba1 O41 77.46(6) 2_565 . yes
O20 Ba1 O51 69.26(7) 2_565 . yes
O21 Ba1 O51 78.82(7) 2_565 . yes
O31 Ba1 O51 135.55(6) 2_565 . yes
O20 Ba1 O21 62.31(6) 2_565 2_565 yes
O20 Ba1 O31 75.30(7) 2_565 2_565 yes
O21 Ba1 O31 61.06(6) 2_565 2_565 yes
Cl2 Ba2 O1 123.79(2) . . yes
Cl2 Ba2 O21 85.43(5) . . yes
Cl2 Ba2 O40 88.59(5) . . yes
Cl2 Ba2 O41 137.84(5) . . yes
Cl2 Ba2 O60 72.01(5) . . yes
Cl2 Ba2 O61 129.92(5) . . yes
Cl2 Ba2 O11 84.46(5) . 2_565 yes
Cl2 Ba2 O30 88.29(5) . 2_565 yes
Cl2 Ba2 O31 136.84(5) . 2_565 yes
O1 Ba2 O21 52.26(5) . . yes
O1 Ba2 O40 110.44(5) . . yes
O1 Ba2 O41 54.00(4) . . yes
O1 Ba2 O60 164.12(5) . . yes
O1 Ba2 O61 106.22(5) . . yes
O1 Ba2 O11 52.75(5) . 2_565 yes
O1 Ba2 O30 109.84(5) . 2_565 yes
O1 Ba2 O31 53.63(4) . 2_565 yes
O21 Ba2 O40 76.15(6) . . yes
O21 Ba2 O41 60.31(6) . . yes
O21 Ba2 O60 135.12(6) . . yes
O21 Ba2 O61 133.16(7) . . yes
O11 Ba2 O21 74.46(6) 2_565 . yes
O21 Ba2 O30 149.83(6) . 2_565 yes
O21 Ba2 O31 105.84(6) . 2_565 yes
O40 Ba2 O41 61.36(6) . . yes
O40 Ba2 O60 65.31(6) . . yes
O40 Ba2 O61 75.48(7) . . yes
O11 Ba2 O40 150.22(6) 2_565 . yes
O30 Ba2 O40 133.22(6) 2_565 . yes
O31 Ba2 O40 134.40(7) 2_565 . yes
O41 Ba2 O60 114.29(6) . . yes
O41 Ba2 O61 73.48(7) . . yes
O11 Ba2 O41 106.71(6) 2_565 . yes
O30 Ba2 O41 133.71(7) 2_565 . yes
O31 Ba2 O41 79.82(7) 2_565 . yes
O60 Ba2 O61 58.11(7) . . yes
O11 Ba2 O60 137.85(6) 2_565 . yes
O30 Ba2 O60 69.40(6) 2_565 . yes
O31 Ba2 O60 117.28(6) 2_565 . yes
O11 Ba2 O61 129.87(7) 2_565 . yes
O30 Ba2 O61 71.28(7) 2_565 . yes
O31 Ba2 O61 71.01(6) 2_565 . yes
O11 Ba2 O30 75.58(6) 2_565 2_565 yes
O11 Ba2 O31 60.20(6) 2_565 2_565 yes
O30 Ba2 O31 60.95(7) 2_565 2_565 yes
O1 Ti1 O11 85.82(7) . . yes
O1 Ti1 O21 84.13(7) . . yes
O1 Ti1 O31 84.89(7) . . yes
O1 Ti1 O41 85.83(7) . . yes
O1 Ti1 O71 178.66(8) . . yes
O11 Ti1 O21 169.94(9) . . yes
O11 Ti1 O31 89.98(9) . . yes
O11 Ti1 O41 90.18(9) . . yes
O11 Ti1 O71 95.43(10) . . yes
O21 Ti1 O31 88.76(8) . . yes
O21 Ti1 O41 89.46(8) . . yes
O21 Ti1 O71 94.63(10) . . yes
O31 Ti1 O41 170.68(9) . . yes
O31 Ti1 O71 94.61(9) . . yes
O41 Ti1 O71 94.66(9) . . yes
Ba1 O1 Ba2 88.82(2) . . yes
Ba1 O1 Ti1 89.24(3) . . yes
Ba1 O1 Ba1 180.00 . 2_565 yes
Ba1 O1 Ba2 91.18(2) . 2_565 yes
Ba1 O1 Ti1 90.76(3) . 2_565 yes
Ba2 O1 Ti1 89.99(3) . . yes
Ba1 O1 Ba2 91.18(2) 2_565 . yes
Ba2 O1 Ba2 180.00 . 2_565 yes
Ba2 O1 Ti1 90.01(3) . 2_565 yes
Ba1 O1 Ti1 90.76(3) 2_565 . yes
Ba2 O1 Ti1 90.01(3) 2_565 . yes
Ti1 O1 Ti1 180.00 . 2_565 yes
Ba1 O1 Ba2 88.82(2) 2_565 2_565 yes
Ba1 O1 Ti1 89.24(3) 2_565 2_565 yes
Ba2 O1 Ti1 89.99(3) 2_565 2_565 yes
Ba1 O10 C12 115.74(17) . . yes
Ba1 O10 C13 125.70(19) . . yes
C12 O10 C13 111.9(2) . . yes
Ba1 O11 Ti1 96.84(8) . . yes
Ba1 O11 C11 111.78(17) . . yes
Ba1 O11 Ba2 102.16(7) . 2_565 yes
Ti1 O11 C11 132.2(2) . . yes
Ba2 O11 Ti1 94.38(7) 2_565 . yes
Ba2 O11 C11 114.66(14) 2_565 . yes
C22 O20 C23 112.2(2) . . yes
Ba1 O20 C22 117.47(17) 2_565 . yes
Ba1 O20 C23 125.48(17) 2_565 . yes
Ba2 O21 Ti1 94.87(8) . . yes
Ba2 O21 C21 113.37(15) . . yes
Ba1 O21 Ba2 102.80(7) 2_565 . yes
Ti1 O21 C21 131.2(2) . . yes
Ba1 O21 Ti1 98.04(7) 2_565 . yes
Ba1 O21 C21 112.20(15) 2_565 . yes
C32 O30 C33 113.8(3) . . yes
Ba2 O30 C32 119.67(18) 2_565 . yes
Ba2 O30 C33 121.4(2) 2_565 . yes
Ti1 O31 C31 127.29(17) . . yes
Ba1 O31 Ti1 95.11(8) 2_565 . yes
Ba2 O31 Ti1 99.03(8) 2_565 . yes
Ba1 O31 C31 116.02(17) 2_565 . yes
Ba2 O31 C31 114.08(15) 2_565 . yes
Ba1 O31 Ba2 100.73(7) 2_565 2_565 yes
Ba2 O40 C42 117.44(15) . . yes
Ba2 O40 C43 122.8(2) . . yes
C42 O40 C43 112.6(2) . . yes
Ba1 O41 Ba2 100.90(7) . . yes
Ba1 O41 Ti1 93.95(7) . . yes
Ba1 O41 C41 115.33(16) . . yes
Ba2 O41 Ti1 99.28(8) . . yes
Ba2 O41 C41 113.78(15) . . yes
Ti1 O41 C41 128.81(17) . . yes
C52 O50 C53 113.2(3) . . yes
Ba1 O51 C51 134.32(19) . . yes
Ba2 O60 C62 113.54(18) . . yes
Ba2 O60 C63 130.75(19) . . yes
C62 O60 C63 110.9(2) . . yes
Ba2 O61 C61 119.2(2) . . yes
C72 O70 C73 110.4(3) . . yes
Ti1 O71 C71 165.5(2) . . yes
O11 C11 C12 114.3(2) . . yes
O10 C12 C11 109.7(3) . . yes
O21 C21 C22 114.8(2) . . yes
O20 C22 C21 110.5(3) . . yes
O31 C31 C32 113.4(2) . . yes
O30 C32 C31 108.0(3) . . yes
O41 C41 C42 113.6(2) . . yes
O40 C42 C41 109.4(2) . . yes
O51 C51 C52 109.1(3) . . yes
O50 C52 C51 108.5(3) . . yes
O61 C61 C62 110.8(2) . . yes
O60 C62 C61 110.0(3) . . yes
O71 C71 C72 113.8(3) . . yes
O70 C72 C71 110.1(3) . . yes
O11 C11 H11A 109.00 . . no
O11 C11 H11B 109.00 . . no
C12 C11 H11A 109.00 . . no
C12 C11 H11B 109.00 . . no
H11A C11 H11B 108.00 . . no
O10 C12 H12A 110.00 . . no
O10 C12 H12B 110.00 . . no
C11 C12 H12A 110.00 . . no
C11 C12 H12B 110.00 . . no
H12A C12 H12B 108.00 . . no
O10 C13 H13A 109.00 . . no
O10 C13 H13B 109.00 . . no
O10 C13 H13C 109.00 . . no
H13A C13 H13B 109.00 . . no
H13A C13 H13C 110.00 . . no
H13B C13 H13C 109.00 . . no
O21 C21 H21A 109.00 . . no
O21 C21 H21B 109.00 . . no
C22 C21 H21A 109.00 . . no
C22 C21 H21B 109.00 . . no
H21A C21 H21B 107.00 . . no
O20 C22 H22A 109.00 . . no
O20 C22 H22B 110.00 . . no
C21 C22 H22A 110.00 . . no
C21 C22 H22B 110.00 . . no
H22A C22 H22B 108.00 . . no
O20 C23 H23A 109.00 . . no
O20 C23 H23B 109.00 . . no
O20 C23 H23C 109.00 . . no
H23A C23 H23B 109.00 . . no
H23A C23 H23C 109.00 . . no
H23B C23 H23C 110.00 . . no
O31 C31 H31A 109.00 . . no
O31 C31 H31B 109.00 . . no
C32 C31 H31A 109.00 . . no
C32 C31 H31B 109.00 . . no
H31A C31 H31B 108.00 . . no
O30 C32 H32A 110.00 . . no
O30 C32 H32B 110.00 . . no
C31 C32 H32A 110.00 . . no
C31 C32 H32B 110.00 . . no
H32A C32 H32B 108.00 . . no
O30 C33 H33A 110.00 . . no
O30 C33 H33B 110.00 . . no
O30 C33 H33C 109.00 . . no
H33A C33 H33B 109.00 . . no
H33A C33 H33C 109.00 . . no
H33B C33 H33C 109.00 . . no
O41 C41 H41A 109.00 . . no
O41 C41 H41B 109.00 . . no
C42 C41 H41A 109.00 . . no
C42 C41 H41B 109.00 . . no
H41A C41 H41B 108.00 . . no
O40 C42 H42A 110.00 . . no
O40 C42 H42B 110.00 . . no
C41 C42 H42A 110.00 . . no
C41 C42 H42B 110.00 . . no
H42A C42 H42B 108.00 . . no
O40 C43 H43A 109.00 . . no
O40 C43 H43B 109.00 . . no
O40 C43 H43C 110.00 . . no
H43A C43 H43B 109.00 . . no
H43A C43 H43C 110.00 . . no
H43B C43 H43C 109.00 . . no
O51 C51 H51A 110.00 . . no
O51 C51 H51B 110.00 . . no
C52 C51 H51A 110.00 . . no
C52 C51 H51B 110.00 . . no
H51A C51 H51B 108.00 . . no
O50 C52 H52A 110.00 . . no
O50 C52 H52B 110.00 . . no
C51 C52 H52A 110.00 . . no
C51 C52 H52B 110.00 . . no
H52A C52 H52B 108.00 . . no
O50 C53 H53A 109.00 . . no
O50 C53 H53B 109.00 . . no
O50 C53 H53C 109.00 . . no
H53A C53 H53B 109.00 . . no
H53A C53 H53C 109.00 . . no
H53B C53 H53C 110.00 . . no
O61 C61 H61A 109.00 . . no
O61 C61 H61B 109.00 . . no
C62 C61 H61A 110.00 . . no
C62 C61 H61B 109.00 . . no
H61A C61 H61B 108.00 . . no
O60 C62 H62A 110.00 . . no
O60 C62 H62B 110.00 . . no
C61 C62 H62A 110.00 . . no
C61 C62 H62B 110.00 . . no
H62A C62 H62B 108.00 . . no
O60 C63 H63A 110.00 . . no
O60 C63 H63B 109.00 . . no
O60 C63 H63C 110.00 . . no
H63A C63 H63B 109.00 . . no
H63A C63 H63C 109.00 . . no
H63B C63 H63C 109.00 . . no
O71 C71 H71A 109.00 . . no
O71 C71 H71B 109.00 . . no
C72 C71 H71A 109.00 . . no
C72 C71 H71B 109.00 . . no
H71A C71 H71B 108.00 . . no
O70 C72 H72A 110.00 . . no
O70 C72 H72B 110.00 . . no
C71 C72 H72A 110.00 . . no
C71 C72 H72B 110.00 . . no
H72A C72 H72B 108.00 . . no
O70 C73 H73A 109.00 . . no
O70 C73 H73B 109.00 . . no
O70 C73 H73C 109.00 . . no
H73A C73 H73B 109.00 . . no
H73A C73 H73C 109.00 . . no
H73B C73 H73C 109.00 . . no

loop_
_geom_bond_atom_site_label_1
_geom_bond_atom_site_label_2
_geom_bond_distance
_geom_bond_site_symmetry_2
_geom_bond_publ_flag
Ba1 Cl1 3.066(2) . yes
Ba1 O1 3.025(2) . yes
Ba1 O10 2.828(3) . yes
Ba1 O11 2.720(2) . yes
Ba1 O41 2.814(2) . yes
Ba1 O51 2.802(3) . yes
Ba1 O20 2.797(3) 2_565 yes
Ba1 O21 2.722(2) 2_565 yes
Ba1 O31 2.820(2) 2_565 yes
Ba2 Cl2 3.082(2) . yes
Ba2 O1 3.101(2) . yes
Ba2 O21 2.876(2) . yes
Ba2 O40 2.825(2) . yes
Ba2 O41 2.746(2) . yes
Ba2 O60 3.030(2) . yes
Ba2 O61 2.813(2) . yes
Ba2 O11 2.903(2) 2_565 yes
Ba2 O30 2.768(3) 2_565 yes
Ba2 O31 2.747(2) 2_565 yes
Ti1 O1 1.925(1) . yes
Ti1 O11 2.001(2) . yes
Ti1 O21 2.016(2) . yes
Ti1 O31 2.011(2) . yes
Ti1 O41 2.001(2) . yes
Ti1 O71 1.826(2) . yes
O10 C12 1.438(4) . yes
O10 C13 1.433(3) . yes
O11 C11 1.421(3) . yes
O20 C22 1.424(3) . yes
O20 C23 1.429(4) . yes
O21 C21 1.423(4) . yes
O30 C32 1.424(4) . yes
O30 C33 1.429(5) . yes
O31 C31 1.422(4) . yes
O40 C42 1.427(3) . yes
O40 C43 1.424(5) . yes
O41 C41 1.421(3) . yes
O50 C52 1.410(5) . yes
O50 C53 1.420(4) . yes
O51 C51 1.420(5) . yes
O60 C62 1.425(4) . yes
O60 C63 1.423(5) . yes
O61 C61 1.426(3) . yes
O70 C72 1.416(3) . yes
O70 C73 1.424(4) . yes
O71 C71 1.405(4) . yes
C11 C12 1.516(4) . no
C21 C22 1.509(4) . no
C31 C32 1.507(5) . no
C41 C42 1.514(4) . no
C51 C52 1.498(5) . no
C61 C62 1.504(5) . no
C71 C72 1.504(5) . no
C11 H11A 0.9900 . no
C11 H11B 0.9900 . no
C12 H12A 0.9900 . no
C12 H12B 0.9900 . no
C13 H13A 0.9800 . no
C13 H13B 0.9800 . no
C13 H13C 0.9800 . no
C21 H21A 0.9900 . no
C21 H21B 0.9900 . no
C22 H22A 0.9900 . no
C22 H22B 0.9900 . no
C23 H23A 0.9800 . no
C23 H23B 0.9800 . no
C23 H23C 0.9800 . no
C31 H31A 0.9900 . no
C31 H31B 0.9900 . no
C32 H32A 0.9900 . no
C32 H32B 0.9900 . no
C33 H33A 0.9800 . no
C33 H33B 0.9800 . no
C33 H33C 0.9800 . no
C41 H41A 0.9900 . no
C41 H41B 0.9900 . no
C42 H42A 0.9900 . no
C42 H42B 0.9900 . no
C43 H43A 0.9800 . no
C43 H43B 0.9800 . no
C43 H43C 0.9800 . no
C51 H51A 0.9900 . no
C51 H51B 0.9900 . no
C52 H52A 0.9900 . no
C52 H52B 0.9900 . no
C53 H53A 0.9800 . no
C53 H53B 0.9800 . no
C53 H53C 0.9800 . no
C61 H61A 0.9900 . no
C61 H61B 0.9900 . no
C62 H62A 0.9900 . no
C62 H62B 0.9900 . no
C63 H63A 0.9800 . no
C63 H63B 0.9800 . no
C63 H63C 0.9800 . no
C71 H71A 0.9900 . no
C71 H71B 0.9900 . no
C72 H72A 0.9900 . no
C72 H72B 0.9900 . no
C73 H73A 0.9800 . no
C73 H73B 0.9800 . no
C73 H73C 0.9800 . no

loop_
_geom_torsion_atom_site_label_1
_geom_torsion_atom_site_label_2
_geom_torsion_atom_site_label_3
_geom_torsion_atom_site_label_4
_geom_torsion
_geom_torsion_site_symmetry_1
_geom_torsion_site_symmetry_3
_geom_torsion_site_symmetry_4
_geom_torsion_publ_flag
Cl1 Ba1 O1 Ba2 -1.33(3) . . . no
Cl1 Ba1 O1 Ti1 -91.34(4) . . . no
Cl1 Ba1 O1 Ba2 178.67(3) . . 2_565 no
Cl1 Ba1 O1 Ti1 88.66(4) . . 2_565 no
O10 Ba1 O1 Ba2 101.25(5) . . . no
O10 Ba1 O1 Ti1 11.24(5) . . . no
O10 Ba1 O1 Ba2 -78.75(5) . . 2_565 no
O10 Ba1 O1 Ti1 -168.76(5) . . 2_565 no
O11 Ba1 O1 Ba2 128.00(5) . . . no
O11 Ba1 O1 Ti1 37.99(6) . . . no
O11 Ba1 O1 Ba2 -52.00(5) . . 2_565 no
O11 Ba1 O1 Ti1 -142.01(6) . . 2_565 no
O41 Ba1 O1 Ba2 50.36(6) . . . no
O41 Ba1 O1 Ti1 -39.65(6) . . . no
O41 Ba1 O1 Ba2 -129.64(6) . . 2_565 no
O41 Ba1 O1 Ti1 140.35(6) . . 2_565 no
O51 Ba1 O1 Ba2 -178.95(6) . . . no
O51 Ba1 O1 Ti1 91.04(6) . . . no
O51 Ba1 O1 Ba2 1.05(6) . . 2_565 no
O51 Ba1 O1 Ti1 -88.96(6) . . 2_565 no
O20 Ba1 O1 Ba2 -102.02(5) 2_565 . . no
O20 Ba1 O1 Ti1 167.97(5) 2_565 . . no
O21 Ba1 O1 Ba2 -128.27(6) 2_565 . . no
O21 Ba1 O1 Ti1 141.72(6) 2_565 . . no
O31 Ba1 O1 Ba2 -50.67(5) 2_565 . . no
O31 Ba1 O1 Ti1 -140.68(5) 2_565 . . no
Cl1 Ba1 O10 C12 159.1(2) . . . no
Cl1 Ba1 O10 C13 10.2(2) . . . no
O1 Ba1 O10 C12 21.4(2) . . . no
O1 Ba1 O10 C13 -127.6(2) . . . no
O11 Ba1 O10 C12 -3.24(19) . . . no
O11 Ba1 O10 C13 -152.2(3) . . . no
O41 Ba1 O10 C12 62.0(2) . . . no
O41 Ba1 O10 C13 -86.9(3) . . . no
O51 Ba1 O10 C12 -91.0(2) . . . no
O51 Ba1 O10 C13 120.0(3) . . . no
O20 Ba1 O10 C12 -129.7(2) 2_565 . . no
O20 Ba1 O10 C13 81.4(3) 2_565 . . no
O21 Ba1 O10 C12 -40.0(2) 2_565 . . no
O21 Ba1 O10 C13 171.0(2) 2_565 . . no
O31 Ba1 O10 C12 75.7(2) 2_565 . . no
O31 Ba1 O10 C13 -73.3(3) 2_565 . . no
Cl1 Ba1 O11 Ti1 87.25(9) . . . no
Cl1 Ba1 O11 C11 -53.7(2) . . . no
Cl1 Ba1 O11 Ba2 -176.75(4) . . 2_565 no
O1 Ba1 O11 Ti1 -36.59(5) . . . no
O1 Ba1 O11 C11 -177.52(19) . . . no
O1 Ba1 O11 Ba2 59.41(5) . . 2_565 no
O10 Ba1 O11 Ti1 115.43(9) . . . no
O10 Ba1 O11 C11 -25.50(17) . . . no
O10 Ba1 O11 Ba2 -148.57(9) . . 2_565 no
O41 Ba1 O11 Ti1 27.89(7) . . . no
O41 Ba1 O11 C11 -113.04(18) . . . no
O41 Ba1 O11 Ba2 123.89(8) . . 2_565 no
O51 Ba1 O11 Ti1 -170.27(8) . . . no
O51 Ba1 O11 C11 48.80(18) . . . no
O51 Ba1 O11 Ba2 -74.27(7) . . 2_565 no
O20 Ba1 O11 Ti1 -123.37(9) 2_565 . . no
O20 Ba1 O11 C11 95.70(18) 2_565 . . no
O20 Ba1 O11 Ba2 -27.37(12) 2_565 . 2_565 no
O21 Ba1 O11 Ti1 -89.93(8) 2_565 . . no
O21 Ba1 O11 C11 129.14(18) 2_565 . . no
O21 Ba1 O11 Ba2 6.07(7) 2_565 . 2_565 no
O31 Ba1 O11 Ti1 -35.46(9) 2_565 . . no
O31 Ba1 O11 C11 -176.39(17) 2_565 . . no
O31 Ba1 O11 Ba2 60.54(8) 2_565 . 2_565 no
Cl1 Ba1 O41 Ba2 85.23(5) . . . no
Cl1 Ba1 O41 Ti1 -174.52(7) . . . no
Cl1 Ba1 O41 C41 -37.81(16) . . . no
O1 Ba1 O41 Ba2 -62.30(5) . . . no
O1 Ba1 O41 Ti1 37.96(5) . . . no
O1 Ba1 O41 C41 174.66(18) . . . no
O10 Ba1 O41 Ba2 165.59(7) . . . no
O10 Ba1 O41 Ti1 -94.16(8) . . . no
O10 Ba1 O41 C41 42.55(16) . . . no
O11 Ba1 O41 Ba2 -128.00(8) . . . no
O11 Ba1 O41 Ti1 -27.75(7) . . . no
O11 Ba1 O41 C41 108.95(17) . . . no
O51 Ba1 O41 Ba2 -154.98(7) . . . no
O51 Ba1 O41 Ti1 -54.73(12) . . . no
O51 Ba1 O41 C41 81.98(17) . . . no
O20 Ba1 O41 Ba2 4.83(13) 2_565 . . no
O20 Ba1 O41 Ti1 105.08(12) 2_565 . . no
O20 Ba1 O41 C41 -118.22(17) 2_565 . . no
O21 Ba1 O41 Ba2 -61.12(7) 2_565 . . no
O21 Ba1 O41 Ti1 39.13(9) 2_565 . . no
O21 Ba1 O41 C41 175.84(16) 2_565 . . no
O31 Ba1 O41 Ba2 -7.92(5) 2_565 . . no
O31 Ba1 O41 Ti1 92.33(8) 2_565 . . no
O31 Ba1 O41 C41 -130.97(17) 2_565 . . no
Cl1 Ba1 O51 C51 27.1(3) . . . no
O1 Ba1 O51 C51 -154.6(3) . . . no
O10 Ba1 O51 C51 -48.4(3) . . . no
O11 Ba1 O51 C51 -112.8(3) . . . no
O41 Ba1 O51 C51 -88.8(3) . . . no
O20 Ba1 O51 C51 101.1(3) 2_565 . . no
O21 Ba1 O51 C51 165.5(3) 2_565 . . no
O31 Ba1 O51 C51 140.4(3) 2_565 . . no
Cl1 Ba1 O20 C22 -160.0(2) . 2_565 2_565 no
Cl1 Ba1 O20 C23 -6.6(2) . 2_565 2_565 no
O10 Ba1 O20 C22 128.6(2) . 2_565 2_565 no
O10 Ba1 O20 C23 -78.1(3) . 2_565 2_565 no
O11 Ba1 O20 C22 39.1(2) . 2_565 2_565 no
O11 Ba1 O20 C23 -167.5(2) . 2_565 2_565 no
O41 Ba1 O20 C22 -76.2(2) . 2_565 2_565 no
O41 Ba1 O20 C23 77.1(3) . 2_565 2_565 no
O51 Ba1 O20 C22 89.3(2) . 2_565 2_565 no
O51 Ba1 O20 C23 -117.3(2) . 2_565 2_565 no
Cl1 Ba1 O21 Ba2 176.61(3) . 2_565 2_565 no
Cl1 Ba1 O21 Ti1 -86.50(10) . 2_565 2_565 no
Cl1 Ba1 O21 C21 54.5(2) . 2_565 2_565 no
O10 Ba1 O21 Ba2 26.49(12) . 2_565 2_565 no
O10 Ba1 O21 Ti1 123.39(9) . 2_565 2_565 no
O10 Ba1 O21 C21 -95.7(2) . 2_565 2_565 no
O11 Ba1 O21 Ba2 -6.14(7) . 2_565 2_565 no
O11 Ba1 O21 Ti1 90.75(8) . 2_565 2_565 no
O11 Ba1 O21 C21 -128.29(19) . 2_565 2_565 no
O41 Ba1 O21 Ba2 -61.39(8) . 2_565 2_565 no
O41 Ba1 O21 Ti1 35.50(9) . 2_565 2_565 no
O41 Ba1 O21 C21 176.46(18) . 2_565 2_565 no
O51 Ba1 O21 Ba2 75.18(8) . 2_565 2_565 no
O51 Ba1 O21 Ti1 172.07(9) . 2_565 2_565 no
O51 Ba1 O21 C21 -46.97(19) . 2_565 2_565 no
Cl1 Ba1 O31 Ba2 -86.05(5) . 2_565 . no
Cl1 Ba1 O31 Ti1 173.74(7) . 2_565 2_565 no
Cl1 Ba1 O31 C31 37.64(16) . 2_565 2_565 no
O1 Ba1 O31 Ba2 62.72(5) . 2_565 . no
O10 Ba1 O31 Ba2 -5.59(14) . 2_565 . no
O10 Ba1 O31 Ti1 -105.80(12) . 2_565 2_565 no
O10 Ba1 O31 C31 118.09(18) . 2_565 2_565 no
O11 Ba1 O31 Ba2 61.57(7) . 2_565 . no
O11 Ba1 O31 Ti1 -38.64(9) . 2_565 2_565 no
O11 Ba1 O31 C31 -174.75(15) . 2_565 2_565 no
O41 Ba1 O31 Ba2 7.91(5) . 2_565 . no
O41 Ba1 O31 Ti1 -92.30(8) . 2_565 2_565 no
O41 Ba1 O31 C31 131.59(16) . 2_565 2_565 no
O51 Ba1 O31 Ba2 156.26(7) . 2_565 . no
O51 Ba1 O31 Ti1 56.04(12) . 2_565 2_565 no
O51 Ba1 O31 C31 -80.06(17) . 2_565 2_565 no
O20 Ba1 O31 Ba2 -165.96(7) 2_565 2_565 . no
O21 Ba1 O31 Ba2 127.87(8) 2_565 2_565 . no
Cl2 Ba2 O1 Ba1 179.54(3) . . . no
Cl2 Ba2 O1 Ti1 -91.22(3) . . . no
Cl2 Ba2 O1 Ba1 -0.46(3) . . 2_565 no
Cl2 Ba2 O1 Ti1 88.78(3) . . 2_565 no
O21 Ba2 O1 Ba1 -130.19(5) . . . no
O21 Ba2 O1 Ti1 -40.95(6) . . . no
O21 Ba2 O1 Ba1 49.81(5) . . 2_565 no
O21 Ba2 O1 Ti1 139.05(6) . . 2_565 no
O40 Ba2 O1 Ba1 -77.88(5) . . . no
O40 Ba2 O1 Ti1 11.36(5) . . . no
O40 Ba2 O1 Ba1 102.12(5) . . 2_565 no
O40 Ba2 O1 Ti1 -168.64(5) . . 2_565 no
O41 Ba2 O1 Ba1 -52.42(6) . . . no
O41 Ba2 O1 Ti1 36.82(6) . . . no
O41 Ba2 O1 Ba1 127.58(6) . . 2_565 no
O41 Ba2 O1 Ti1 -143.18(6) . . 2_565 no
O61 Ba2 O1 Ba1 2.31(6) . . . no
O61 Ba2 O1 Ti1 91.55(6) . . . no
O61 Ba2 O1 Ba1 -177.69(6) . . 2_565 no
O61 Ba2 O1 Ti1 -88.45(6) . . 2_565 no
O11 Ba2 O1 Ba1 130.44(6) 2_565 . . no
O11 Ba2 O1 Ti1 -140.32(6) 2_565 . . no
O30 Ba2 O1 Ba1 77.81(5) 2_565 . . no
O30 Ba2 O1 Ti1 167.05(5) 2_565 . . no
O31 Ba2 O1 Ba1 52.87(6) 2_565 . . no
O31 Ba2 O1 Ti1 142.12(6) 2_565 . . no
Cl2 Ba2 O21 Ti1 179.03(7) . . . no
Cl2 Ba2 O21 C21 -41.72(18) . . . no
Cl2 Ba2 O21 Ba1 79.63(6) . . 2_565 no
O1 Ba2 O21 Ti1 38.91(5) . . . no
O1 Ba2 O21 C21 178.2(2) . . . no
O1 Ba2 O21 Ba1 -60.49(5) . . 2_565 no
O40 Ba2 O21 Ti1 -91.30(8) . . . no
O40 Ba2 O21 C21 47.95(18) . . . no
O40 Ba2 O21 Ba1 169.31(8) . . 2_565 no
O41 Ba2 O21 Ti1 -26.62(7) . . . no
O41 Ba2 O21 C21 112.63(19) . . . no
O41 Ba2 O21 Ba1 -126.01(9) . . 2_565 no
O60 Ba2 O21 Ti1 -122.27(9) . . . no
O60 Ba2 O21 C21 17.0(2) . . . no
O60 Ba2 O21 Ba1 138.34(7) . . 2_565 no
O61 Ba2 O21 Ti1 -37.12(11) . . . no
O61 Ba2 O21 C21 102.13(19) . . . no
O61 Ba2 O21 Ba1 -136.52(8) . . 2_565 no
O11 Ba2 O21 Ti1 93.52(8) 2_565 . . no
O11 Ba2 O21 C21 -127.23(19) 2_565 . . no
O11 Ba2 O21 Ba1 -5.88(7) 2_565 . 2_565 no
O30 Ba2 O21 Ti1 100.39(13) 2_565 . . no
O30 Ba2 O21 C21 -120.36(19) 2_565 . . no
O30 Ba2 O21 Ba1 1.00(16) 2_565 . 2_565 no
O31 Ba2 O21 Ti1 41.47(8) 2_565 . . no
O31 Ba2 O21 C21 -179.28(18) 2_565 . . no
O31 Ba2 O21 Ba1 -57.92(8) 2_565 . 2_565 no
Cl2 Ba2 O40 C42 142.90(17) . . . no
Cl2 Ba2 O40 C43 -5.3(2) . . . no
O1 Ba2 O40 C42 17.12(18) . . . no
O1 Ba2 O40 C43 -131.1(2) . . . no
O21 Ba2 O40 C42 57.26(17) . . . no
O21 Ba2 O40 C43 -91.0(2) . . . no
O41 Ba2 O40 C42 -6.22(16) . . . no
O41 Ba2 O40 C43 -154.5(2) . . . no
O60 Ba2 O40 C42 -146.30(19) . . . no
O60 Ba2 O40 C43 65.5(2) . . . no
O61 Ba2 O40 C42 -85.08(17) . . . no
O61 Ba2 O40 C43 126.7(2) . . . no
O11 Ba2 O40 C42 66.6(2) 2_565 . . no
O11 Ba2 O40 C43 -81.6(3) 2_565 . . no
O30 Ba2 O40 C42 -130.78(16) 2_565 . . no
O30 Ba2 O40 C43 81.0(2) 2_565 . . no
O31 Ba2 O40 C42 -41.5(2) 2_565 . . no
O31 Ba2 O40 C43 170.3(2) 2_565 . . no
Cl2 Ba2 O41 Ba1 162.98(3) . . . no
Cl2 Ba2 O41 Ti1 67.09(10) . . . no
Cl2 Ba2 O41 C41 -72.90(17) . . . no
O1 Ba2 O41 Ba1 60.16(4) . . . no
O1 Ba2 O41 Ti1 -35.73(5) . . . no
O1 Ba2 O41 C41 -175.72(19) . . . no
O21 Ba2 O41 Ba1 122.99(7) . . . no
O21 Ba2 O41 Ti1 27.10(7) . . . no
O21 Ba2 O41 C41 -112.89(18) . . . no
O40 Ba2 O41 Ba1 -147.16(8) . . . no
O40 Ba2 O41 Ti1 116.95(10) . . . no
O40 Ba2 O41 C41 -23.04(16) . . . no
O60 Ba2 O41 Ba1 -107.40(7) . . . no
O60 Ba2 O41 Ti1 156.72(8) . . . no
O60 Ba2 O41 C41 16.73(18) . . . no
O61 Ba2 O41 Ba1 -64.98(7) . . . no
O61 Ba2 O41 Ti1 -160.87(10) . . . no
O61 Ba2 O41 C41 59.14(17) . . . no
O11 Ba2 O41 Ba1 62.54(7) 2_565 . . no
O11 Ba2 O41 Ti1 -33.35(10) 2_565 . . no
O11 Ba2 O41 C41 -173.34(16) 2_565 . . no
O30 Ba2 O41 Ba1 -23.29(9) 2_565 . . no
O30 Ba2 O41 Ti1 -119.18(9) 2_565 . . no
O30 Ba2 O41 C41 100.83(17) 2_565 . . no
O31 Ba2 O41 Ba1 8.06(5) 2_565 . . no
O31 Ba2 O41 Ti1 -87.83(8) 2_565 . . no
O31 Ba2 O41 C41 132.18(17) 2_565 . . no
Cl2 Ba2 O60 C62 -161.5(2) . . . no
Cl2 Ba2 O60 C63 -8.7(3) . . . no
O21 Ba2 O60 C62 134.9(2) . . . no
O21 Ba2 O60 C63 -72.3(3) . . . no
O40 Ba2 O60 C62 101.5(2) . . . no
O40 Ba2 O60 C63 -105.6(3) . . . no
O41 Ba2 O60 C62 63.4(2) . . . no
O41 Ba2 O60 C63 -143.8(3) . . . no
O61 Ba2 O60 C62 13.8(2) . . . no
O61 Ba2 O60 C63 166.6(3) . . . no
O11 Ba2 O60 C62 -102.2(2) 2_565 . . no
O11 Ba2 O60 C63 50.7(3) 2_565 . . no
O30 Ba2 O60 C62 -66.5(2) 2_565 . . no
O30 Ba2 O60 C63 86.4(3) 2_565 . . no
O31 Ba2 O60 C62 -27.5(2) 2_565 . . no
O31 Ba2 O60 C63 125.4(3) 2_565 . . no
Cl2 Ba2 O61 C61 25.1(2) . . . no
O1 Ba2 O61 C61 -158.0(2) . . . no
O21 Ba2 O61 C61 -104.9(2) . . . no
O40 Ba2 O61 C61 -50.5(2) . . . no
O41 Ba2 O61 C61 -114.4(2) . . . no
O60 Ba2 O61 C61 19.2(2) . . . no
O11 Ba2 O61 C61 147.4(2) 2_565 . . no
O30 Ba2 O61 C61 96.1(2) 2_565 . . no
O31 Ba2 O61 C61 160.9(2) 2_565 . . no
Cl2 Ba2 O11 Ba1 -80.91(6) . 2_565 2_565 no
Cl2 Ba2 O11 Ti1 -178.88(7) . 2_565 2_565 no
Cl2 Ba2 O11 C11 40.2(2) . 2_565 2_565 no
O21 Ba2 O11 Ba1 5.87(7) . 2_565 2_565 no
O21 Ba2 O11 Ti1 -92.10(8) . 2_565 2_565 no
O21 Ba2 O11 C11 127.0(2) . 2_565 2_565 no
O40 Ba2 O11 Ba1 -3.57(16) . 2_565 2_565 no
O40 Ba2 O11 Ti1 -101.54(13) . 2_565 2_565 no
O40 Ba2 O11 C11 117.5(2) . 2_565 2_565 no
O41 Ba2 O11 Ba1 57.54(8) . 2_565 2_565 no
O41 Ba2 O11 Ti1 -40.43(9) . 2_565 2_565 no
O41 Ba2 O11 C11 178.6(2) . 2_565 2_565 no
O60 Ba2 O11 Ba1 -136.19(8) . 2_565 2_565 no
O60 Ba2 O11 Ti1 125.84(9) . 2_565 2_565 no
O60 Ba2 O11 C11 -15.1(2) . 2_565 2_565 no
O61 Ba2 O11 Ba1 139.72(8) . 2_565 2_565 no
O61 Ba2 O11 Ti1 41.75(11) . 2_565 2_565 no
O61 Ba2 O11 C11 -99.2(2) . 2_565 2_565 no
Cl2 Ba2 O30 C32 -140.18(18) . 2_565 2_565 no
Cl2 Ba2 O30 C33 13.1(2) . 2_565 2_565 no
O21 Ba2 O30 C32 -62.3(2) . 2_565 2_565 no
O21 Ba2 O30 C33 91.0(2) . 2_565 2_565 no
O40 Ba2 O30 C32 133.36(17) . 2_565 2_565 no
O40 Ba2 O30 C33 -73.3(2) . 2_565 2_565 no
O41 Ba2 O30 C32 44.0(2) . 2_565 2_565 no
O41 Ba2 O30 C33 -162.65(19) . 2_565 2_565 no
O60 Ba2 O30 C32 148.42(19) . 2_565 2_565 no
O60 Ba2 O30 C33 -58.3(2) . 2_565 2_565 no
O61 Ba2 O30 C32 86.35(18) . 2_565 2_565 no
O61 Ba2 O30 C33 -120.3(2) . 2_565 2_565 no
Cl2 Ba2 O31 Ba1 -163.46(3) . 2_565 . no
Cl2 Ba2 O31 Ti1 -66.46(10) . 2_565 2_565 no
Cl2 Ba2 O31 C31 71.53(18) . 2_565 2_565 no
O1 Ba2 O31 Ba1 -60.49(5) . 2_565 . no
O21 Ba2 O31 Ba1 -63.01(7) . 2_565 . no
O21 Ba2 O31 Ti1 33.99(9) . 2_565 2_565 no
O21 Ba2 O31 C31 171.98(17) . 2_565 2_565 no
O40 Ba2 O31 Ba1 22.95(10) . 2_565 . no
O40 Ba2 O31 Ti1 119.95(8) . 2_565 2_565 no
O40 Ba2 O31 C31 -102.07(19) . 2_565 2_565 no
O41 Ba2 O31 Ba1 -8.04(6) . 2_565 . no
O41 Ba2 O31 Ti1 88.97(8) . 2_565 2_565 no
O41 Ba2 O31 C31 -133.05(18) . 2_565 2_565 no
O60 Ba2 O31 Ba1 104.15(7) . 2_565 . no
O60 Ba2 O31 Ti1 -158.85(7) . 2_565 2_565 no
O60 Ba2 O31 C31 -20.87(19) . 2_565 2_565 no
O61 Ba2 O31 Ba1 67.86(7) . 2_565 . no
O61 Ba2 O31 Ti1 164.86(10) . 2_565 2_565 no
O61 Ba2 O31 C31 -57.16(18) . 2_565 2_565 no
O11 Ba2 O31 Ba1 -124.10(8) 2_565 2_565 . no
O30 Ba2 O31 Ba1 146.48(8) 2_565 2_565 . no
O11 Ti1 O1 Ba1 -43.51(6) . . . no
O11 Ti1 O1 Ba2 -132.33(6) . . . no
O11 Ti1 O1 Ba1 136.49(6) . . 2_565 no
O11 Ti1 O1 Ba2 47.67(6) . . 2_565 no
O21 Ti1 O1 Ba1 136.86(5) . . . no
O21 Ti1 O1 Ba2 48.04(5) . . . no
O21 Ti1 O1 Ba1 -43.14(5) . . 2_565 no
O21 Ti1 O1 Ba2 -131.96(5) . . 2_565 no
O31 Ti1 O1 Ba1 -133.86(7) . . . no
O31 Ti1 O1 Ba2 137.32(7) . . . no
O31 Ti1 O1 Ba1 46.14(7) . . 2_565 no
O31 Ti1 O1 Ba2 -42.68(7) . . 2_565 no
O41 Ti1 O1 Ba1 46.98(7) . . . no
O41 Ti1 O1 Ba2 -41.85(7) . . . no
O41 Ti1 O1 Ba1 -133.02(7) . . 2_565 no
O41 Ti1 O1 Ba2 138.16(7) . . 2_565 no
O1 Ti1 O11 Ba1 50.45(5) . . . no
O1 Ti1 O11 C11 178.3(2) . . . no
O1 Ti1 O11 Ba2 -52.37(5) . . 2_565 no
O31 Ti1 O11 Ba1 135.32(8) . . . no
O31 Ti1 O11 C11 -96.9(2) . . . no
O31 Ti1 O11 Ba2 32.50(8) . . 2_565 no
O41 Ti1 O11 Ba1 -35.35(8) . . . no
O41 Ti1 O11 C11 92.5(2) . . . no
O41 Ti1 O11 Ba2 -138.17(8) . . 2_565 no
O71 Ti1 O11 Ba1 -130.05(8) . . . no
O71 Ti1 O11 C11 -2.2(2) . . . no
O71 Ti1 O11 Ba2 127.13(8) . . 2_565 no
O1 Ti1 O21 Ba2 -53.57(5) . . . no
O1 Ti1 O21 C21 179.26(19) . . . no
O1 Ti1 O21 Ba1 50.11(6) . . 2_565 no
O31 Ti1 O21 Ba2 -138.56(8) . . . no
O31 Ti1 O21 C21 94.3(2) . . . no
O31 Ti1 O21 Ba1 -34.87(8) . . 2_565 no
O41 Ti1 O21 Ba2 32.29(8) . . . no
O41 Ti1 O21 C21 -94.9(2) . . . no
O41 Ti1 O21 Ba1 135.97(8) . . 2_565 no
O71 Ti1 O21 Ba2 126.92(7) . . . no
O71 Ti1 O21 C21 -0.3(2) . . . no
O71 Ti1 O21 Ba1 -129.40(8) . . 2_565 no
O1 Ti1 O31 C31 -179.4(2) . . . no
O1 Ti1 O31 Ba1 -50.93(5) . . 2_565 no
O1 Ti1 O31 Ba2 50.81(6) . . 2_565 no
O11 Ti1 O31 C31 94.8(2) . . . no
O11 Ti1 O31 Ba1 -136.74(8) . . 2_565 no
O11 Ti1 O31 Ba2 -34.99(8) . . 2_565 no
O21 Ti1 O31 C31 -95.2(2) . . . no
O21 Ti1 O31 Ba1 33.28(8) . . 2_565 no
O21 Ti1 O31 Ba2 135.02(9) . . 2_565 no
O71 Ti1 O31 C31 -0.6(2) . . . no
O71 Ti1 O31 Ba1 127.82(9) . . 2_565 no
O71 Ti1 O31 Ba2 -130.43(9) . . 2_565 no
O1 Ti1 O41 Ba1 -51.97(5) . . . no
O1 Ti1 O41 Ba2 49.76(6) . . . no
O1 Ti1 O41 C41 -179.3(2) . . . no
O11 Ti1 O41 Ba1 33.82(8) . . . no
O11 Ti1 O41 Ba2 135.55(8) . . . no
O11 Ti1 O41 C41 -93.5(2) . . . no
O21 Ti1 O41 Ba1 -136.12(8) . . . no
O21 Ti1 O41 Ba2 -34.39(9) . . . no
O21 Ti1 O41 C41 96.6(2) . . . no
O71 Ti1 O41 Ba1 129.28(9) . . . no
O71 Ti1 O41 Ba2 -128.99(9) . . . no
O71 Ti1 O41 C41 2.0(2) . . . no
Ba1 O10 C12 C11 29.3(3) . . . no
C13 O10 C12 C11 -177.5(3) . . . no
Ba1 O11 C11 C12 54.8(3) . . . no
Ti1 O11 C11 C12 -67.6(4) . . . no
Ba2 O11 C11 C12 170.4(2) 2_565 . . no
C23 O20 C22 C21 -177.3(3) . . . no
Ba1 O20 C22 C21 25.9(3) 2_565 . . no
Ba2 O21 C21 C22 168.2(2) . . . no
Ti1 O21 C21 C22 -71.7(3) . . . no
Ba1 O21 C21 C22 52.3(3) 2_565 . . no
C33 O30 C32 C31 -170.8(2) . . . no
Ba2 O30 C32 C31 34.0(2) 2_565 . . no
Ti1 O31 C31 C32 -73.9(3) . . . no
Ba1 O31 C31 C32 166.29(16) 2_565 . . no
Ba2 O31 C31 C32 49.9(2) 2_565 . . no
Ba2 O40 C42 C41 32.1(2) . . . no
C43 O40 C42 C41 -176.5(2) . . . no
Ba1 O41 C41 C42 167.47(16) . . . no
Ba2 O41 C41 C42 51.6(2) . . . no
Ti1 O41 C41 C42 -73.9(3) . . . no
C53 O50 C52 C51 -172.8(3) . . . no
Ba1 O51 C51 C52 -32.7(4) . . . no
Ba2 O60 C62 C61 -42.7(3) . . . no
C63 O60 C62 C61 159.1(3) . . . no
Ba2 O61 C61 C62 -50.1(3) . . . no
C73 O70 C72 C71 178.3(3) . . . no
O11 C11 C12 O10 -57.2(4) . . . no
O21 C21 C22 O20 -52.9(4) . . . no
O31 C31 C32 O30 -55.1(3) . . . no
O41 C41 C42 O40 -55.9(3) . . . no
O51 C51 C52 O50 -170.7(3) . . . no
O61 C61 C62 O60 61.4(4) . . . no
O71 C71 C72 O70 71.1(3) . . . no
